data_9016685
loop_
_publ_author_name
'Powell, H.'
'Tasker, H.'

_publ_section_title
;
 The Valency Angle of Bivalent Lead: The Crystal Structure of Ammonium,
 Rubidium, and Potassium Pentabromodiplumbites
 _cod_database_code 1010210
;
_journal_name_full 'Journal of the Chemical Society'
_journal_page_first 119
_journal_page_last 123
_journal_volume 1937
_journal_year 1937
_chemical_formula_sum 'Br5 N Pb2'
_space_group_IT_number 140
_symmetry_space_group_name_Hall '-I 4 2c'
_symmetry_space_group_name_H-M 'I 4/m c m'
_cell_angle_alpha 90
_cell_angle_beta 90
_cell_angle_gamma 90
_cell_length_a 8.39
_cell_length_b 8.39
_cell_length_c 14.34
_cell_formula_units_Z 4
_cell_volume 1009.423
_database_code_amcsd 0017146
_exptl_crystal_density_diffrn 5.448
_cod_duplicate_entry 1010210
_cod_original_formula_sum 'Br5 Pb2 N'
_cod_database_code 9016685
_amcsd_formula_title 'Br5 H4 N Pb2'

loop_
_space_group_symop_operation_xyz
x,y,z
1/2+x,1/2+y,1/2+z
-y,-x,1/2+z
1/2-y,1/2-x,+z
y,x,1/2-z
1/2+y,1/2+x,-z
y,-x,-z
1/2+y,1/2-x,1/2-z
-y,x,z
1/2-y,1/2+x,1/2+z
x,-y,1/2+z
1/2+x,1/2-y,+z
-x,y,1/2-z
1/2-x,1/2+y,-z
x,y,-z
1/2+x,1/2+y,1/2-z
-x,-y,z
1/2-x,1/2-y,1/2+z
y,x,1/2+z
1/2+y,1/2+x,+z
-y,-x,1/2-z
1/2-y,1/2-x,-z
-y,x,-z
1/2-y,1/2+x,1/2-z
y,-x,z
1/2+y,1/2-x,1/2+z
-x,y,1/2+z
1/2-x,1/2+y,+z
x,-y,1/2-z
1/2+x,1/2-y,-z
-x,-y,-z
1/2-x,1/2-y,1/2-z

loop_
_atom_site_label
_atom_site_fract_x
_atom_site_fract_y
_atom_site_fract_z
_atom_site_attached_hydrogens
Br1 0.16300 0.66300 0.36300 0
Pb1 0.15800 0.65800 0.00000 0
N1 0.00000 0.00000 0.25000 4
Br2 0.00000 0.00000 0.00000 0

loop_
_cod_related_entry_id
_cod_related_entry_database
_cod_related_entry_code
1 AMCSD 0017146
